data_7010667
loop_
_publ_author_name
'Batsanov, Andrei S.'
'Goeta, Andr\'es E.'
'Howard, Judith A. K.'
'Hughes, Andrew K.'
'Malget, John M.'

_publ_section_title
;
 The synthesis of closo- and nido-(aminoalkyl)dicarbaboranes: a
 re-examination of contradictory literature reports, crystal structure
 of [7-{H3N(CH2)3}-7,8-C2B9H11]&#x00B7;NH2NH2&#x2020;
;
_journal_issue 12
_journal_name_full 'Journal of the Chemical Society, Dalton Transactions'
_journal_page_first 1820
_journal_paper_doi 10.1039/b102009i
_journal_year 2001
_chemical_formula_moiety 'C19 H35 B10 N O2 Si,(C5 H12)1.5'
_chemical_formula_sum 'C26.5 H53 B10 N O2 Si'
_chemical_formula_weight 553.89
_chemical_name_systematic
; 
? 
;
_space_group_IT_number 2
_symmetry_cell_setting triclinic
_symmetry_space_group_name_Hall '-P 1'
_symmetry_space_group_name_H-M 'P -1'
_atom_sites_solution_hydrogens geom
_atom_sites_solution_primary direct
_atom_sites_solution_secondary difmap
_audit_creation_method SHELXL-97
_cell_angle_alpha 101.58(1)
_cell_angle_beta 90.07(1)
_cell_angle_gamma 96.13(1)
_cell_formula_units_Z 4
_cell_length_a 14.448(1)
_cell_length_b 14.680(1)
_cell_length_c 16.137(1)
_cell_measurement_reflns_used 950
_cell_measurement_temperature 120(2)
_cell_measurement_theta_max 22.0
_cell_measurement_theta_min 12.0
_cell_volume 3332.9(4)
_computing_cell_refinement 'Bruker SMART'
_computing_data_collection 'Bruker SMART'
_computing_data_reduction 'Bruker SHELXTL'
_computing_molecular_graphics 'Bruker SHELXTL'
_computing_publication_material 'Bruker SHELXTL'
_computing_structure_refinement 'SHELXL-97 (Sheldrick, 1997)'
_computing_structure_solution 'SHELXS-97 (Sheldrick, 1990)'
_diffrn_ambient_temperature 120(2)
_diffrn_detector_area_resol_mean 8
_diffrn_measured_fraction_theta_full 0.995
_diffrn_measured_fraction_theta_max 0.995
_diffrn_measurement_device_type 'SMART 1K CCD area detector'
_diffrn_measurement_method '\w scans'
_diffrn_radiation_monochromator graphite
_diffrn_radiation_source 'fine-focus sealed tube'
_diffrn_radiation_type MoK\a
_diffrn_radiation_wavelength 0.71073
_diffrn_reflns_av_R_equivalents 0.0454
_diffrn_reflns_av_sigmaI/netI 0.0565
_diffrn_reflns_limit_h_max 18
_diffrn_reflns_limit_h_min -18
_diffrn_reflns_limit_k_max 19
_diffrn_reflns_limit_k_min -19
_diffrn_reflns_limit_l_max 20
_diffrn_reflns_limit_l_min -20
_diffrn_reflns_number 37934
_diffrn_reflns_theta_full 27.48
_diffrn_reflns_theta_max 27.5
_diffrn_reflns_theta_min 1.7
_diffrn_standards_decay_% 0.4
_diffrn_standards_interval_count 'not measured'
_diffrn_standards_number 'not measured'
_exptl_absorpt_coefficient_mu 0.096
_exptl_absorpt_correction_T_max 0.9627
_exptl_absorpt_correction_T_min 0.9447
_exptl_absorpt_correction_type none
_exptl_crystal_colour colorless
_exptl_crystal_density_diffrn 1.104
_exptl_crystal_density_method 'not measured'
_exptl_crystal_description block
_exptl_crystal_F_000 1196
_exptl_crystal_size_max 0.6
_exptl_crystal_size_mid 0.5
_exptl_crystal_size_min 0.4
_refine_diff_density_max 0.788
_refine_diff_density_min -0.524
_refine_diff_density_rms 0.091
_refine_ls_extinction_method none
_refine_ls_goodness_of_fit_ref 1.040
_refine_ls_hydrogen_treatment mixed
_refine_ls_matrix_type full
_refine_ls_number_parameters 722
_refine_ls_number_reflns 15202
_refine_ls_number_restraints 0
_refine_ls_restrained_S_all 1.040
_refine_ls_R_factor_all 0.1319
_refine_ls_R_factor_gt 0.0835
_refine_ls_shift/su_max 0.000
_refine_ls_shift/su_mean 0.000
_refine_ls_structure_factor_coef Fsqd
_refine_ls_weighting_details 'calc w=1/[\s^2^(Fo^2^)+(0.1494P)^2^+2.6177P] where P=(Fo^2^+2Fc^2^)/3'
_refine_ls_weighting_scheme calc
_refine_ls_wR_factor_gt 0.2354
_refine_ls_wR_factor_ref 0.2750
_reflns_number_gt 9555
_reflns_number_total 15202
_reflns_threshold_expression >2sigma(I)
_cod_data_source_file b102009i.txt
_cod_data_source_block 7b
_cod_depositor_comments
;
The following automatic conversions were performed:
'_symmetry_cell_setting' value 'Triclinic' changed to 'triclinic'
according to '/home/saulius/struct/CIF-dictionaries/cif_core.dic'
dictionary named 'cif_core.dic' version 2.4.1 from 2010-06-29.

Automatic conversion script
Id: cif_fix_enum 1527 2010-12-29 10:47:43Z saulius 
;
_cod_original_sg_symbol_H-M P-1
_cod_original_formula_sum 'C26.50 H53 B10 N O2 Si'
_cod_database_code 7010667

loop_
_symmetry_equiv_pos_as_xyz
'x, y, z'
'-x, -y, -z'

loop_
_atom_site_label
_atom_site_type_symbol
_atom_site_fract_x
_atom_site_fract_y
_atom_site_fract_z
_atom_site_U_iso_or_equiv
_atom_site_adp_type
_atom_site_occupancy
_atom_site_symmetry_multiplicity
_atom_site_calc_flag
_atom_site_refinement_flags
_atom_site_disorder_assembly
_atom_site_disorder_group
Si1 Si 0.03335(6) 0.20713(5) -0.00399(5) 0.0298(2) Uani 1 1 d . . .
O1 O 0.08932(13) 0.28539(13) 0.07591(12) 0.0284(4) Uani 1 1 d . . .
O2 O 0.35755(17) 0.15696(19) 0.08134(17) 0.0568(7) Uani 1 1 d . . .
N1 N 0.24767(17) 0.26207(18) 0.09344(16) 0.0345(6) Uani 1 1 d . . .
C1 C 0.16523(19) 0.3675(2) 0.20581(17) 0.0284(6) Uani 1 1 d . . .
C2 C 0.2246(2) 0.4680(2) 0.19122(18) 0.0324(6) Uani 1 1 d . . .
B3 B 0.1039(3) 0.4590(2) 0.1923(2) 0.0377(8) Uani 1 1 d . . .
H3 H 0.0585 0.4576 0.1357 0.045 Uiso 1 1 d R . .
B4 B 0.0719(3) 0.3909(3) 0.2689(2) 0.0393(8) Uani 1 1 d . . .
H4 H 0.0047 0.3442 0.2629 0.047 Uiso 1 1 d R . .
B5 B 0.1754(3) 0.3588(3) 0.3108(2) 0.0365(8) Uani 1 1 d . . .
H5 H 0.1762 0.2912 0.3327 0.044 Uiso 1 1 d R . .
B6 B 0.2717(2) 0.4058(2) 0.2585(2) 0.0315(7) Uani 1 1 d . . .
H6 H 0.3356 0.3689 0.2448 0.038 Uiso 1 1 d R . .
B7 B 0.1736(3) 0.5620(3) 0.2440(2) 0.0412(9) Uani 1 1 d . . .
H7 H 0.1735 0.6295 0.2216 0.049 Uiso 1 1 d R . .
B8 B 0.0765(3) 0.5153(3) 0.2955(3) 0.0462(10) Uani 1 1 d . . .
H8 H 0.0122 0.5518 0.3078 0.055 Uiso 1 1 d R . .
B9 B 0.1203(3) 0.4531(3) 0.3689(2) 0.0433(9) Uani 1 1 d . . .
H9 H 0.0844 0.4482 0.4296 0.052 Uiso 1 1 d R . .
B10 B 0.2447(3) 0.4624(3) 0.3616(2) 0.0362(8) Uani 1 1 d . . .
H10 H 0.2911 0.4638 0.4175 0.043 Uiso 1 1 d R . .
B11 B 0.2770(3) 0.5293(2) 0.2841(2) 0.0343(7) Uani 1 1 d . . .
H11 H 0.3449 0.5746 0.2878 0.041 Uiso 1 1 d R . .
B12 B 0.1836(3) 0.5591(3) 0.3532(2) 0.0398(8) Uani 1 1 d . . .
H12 H 0.1895 0.6242 0.4037 0.048 Uiso 1 1 d R . .
C13 C 0.2692(3) 0.4788(2) 0.1076(2) 0.0453(8) Uani 1 1 d . . .
H131 H 0.2185 0.4756 0.0655 0.059 Uiso 1 1 d R . .
H132 H 0.3029 0.5425 0.1159 0.059 Uiso 1 1 d R . .
C14 C 0.3366(2) 0.4095(3) 0.0694(2) 0.0468(8) Uani 1 1 d . . .
H141 H 0.3824 0.4041 0.1133 0.061 Uiso 1 1 d R . .
H142 H 0.3711 0.4343 0.0242 0.061 Uiso 1 1 d R . .
C15 C 0.2879(2) 0.3137(3) 0.0317(2) 0.0416(8) Uani 1 1 d . . .
H151 H 0.2377 0.3206 -0.0077 0.054 Uiso 1 1 d R . .
H152 H 0.3332 0.2764 -0.0019 0.054 Uiso 1 1 d R . .
C16 C -0.0149(2) 0.2831(2) -0.07111(18) 0.0314(6) Uani 1 1 d . . .
C17 C 0.0618(2) 0.3522(3) -0.0964(2) 0.0469(8) Uani 1 1 d . . .
H171 H 0.0342 0.3908 -0.1308 0.059(7) Uiso 1 1 d R . .
H172 H 0.1086 0.3177 -0.1293 0.059(7) Uiso 1 1 d R . .
H173 H 0.0915 0.3925 -0.0454 0.059(7) Uiso 1 1 d R . .
C18 C -0.0896(2) 0.3384(2) -0.0222(2) 0.0438(8) Uani 1 1 d . . .
H181 H -0.0613 0.3797 0.0289 0.062(7) Uiso 1 1 d R . .
H182 H -0.1391 0.2946 -0.0061 0.062(7) Uiso 1 1 d R . .
H183 H -0.1162 0.3760 -0.0581 0.062(7) Uiso 1 1 d R . .
C19 C -0.0603(3) 0.2196(2) -0.1518(2) 0.0444(8) Uani 1 1 d . . .
H191 H -0.0883 0.2579 -0.1862 0.054(6) Uiso 1 1 d R . .
H192 H -0.1086 0.1743 -0.1363 0.054(6) Uiso 1 1 d R . .
H193 H -0.0126 0.1862 -0.1843 0.054(6) Uiso 1 1 d R . .
C20 C 0.1160(3) 0.1296(2) -0.0625(2) 0.0452(8) Uani 1 1 d . . .
H201 H 0.1643 0.1670 -0.0875 0.065(7) Uiso 1 1 d R . .
H202 H 0.0820 0.0832 -0.1075 0.065(7) Uiso 1 1 d R . .
H203 H 0.1451 0.0975 -0.0233 0.065(7) Uiso 1 1 d R . .
C21 C -0.0632(3) 0.1340(3) 0.0353(3) 0.0538(10) Uani 1 1 d . . .
H211 H -0.0373 0.0881 0.0628 0.063(7) Uiso 1 1 d R . .
H212 H -0.1042 0.1010 -0.0123 0.063(7) Uiso 1 1 d R . .
H213 H -0.0995 0.1737 0.0765 0.063(7) Uiso 1 1 d R . .
C22 C 0.15726(19) 0.2758(2) 0.13371(18) 0.0293(6) Uani 1 1 d . . .
C23 C 0.2837(2) 0.1832(2) 0.1089(2) 0.0428(8) Uani 1 1 d . . .
C24 C 0.1394(2) 0.1885(2) 0.17224(19) 0.0356(7) Uani 1 1 d . . .
C25 C 0.2160(2) 0.1378(2) 0.1598(2) 0.0406(8) Uani 1 1 d . . .
C26 C 0.2180(3) 0.0557(3) 0.1901(3) 0.0615(12) Uani 1 1 d . . .
H26 H 0.2709 0.0219 0.1822 0.074 Uiso 1 1 d R . .
C27 C 0.1420(3) 0.0250(3) 0.2326(3) 0.0651(13) Uani 1 1 d . . .
H27 H 0.1428 -0.0304 0.2544 0.078 Uiso 1 1 d R . .
C28 C 0.0646(3) 0.0728(3) 0.2428(3) 0.0561(10) Uani 1 1 d . . .
H28 H 0.0124 0.0494 0.2710 0.067 Uiso 1 1 d R . .
C29 C 0.0618(3) 0.1560(2) 0.2129(2) 0.0419(8) Uani 1 1 d . . .
H29 H 0.0084 0.1891 0.2200 0.050 Uiso 1 1 d R . .
Si2 Si 0.52973(7) 0.19821(7) 0.38797(6) 0.0451(3) Uani 1 1 d . . .
O3 O 0.58977(14) 0.27983(15) 0.34427(13) 0.0340(5) Uani 1 1 d . . .
O4 O 0.85867(16) 0.15482(18) 0.28506(17) 0.0495(6) Uani 1 1 d . . .
N2 N 0.74798(17) 0.25839(18) 0.31536(16) 0.0343(6) Uani 1 1 d . . .
C31 C 0.6637(2) 0.3666(2) 0.24725(18) 0.0313(6) Uani 1 1 d . . .
C32 C 0.7232(2) 0.4660(2) 0.30059(19) 0.0379(7) Uani 1 1 d . . .
B33 B 0.6025(3) 0.4574(3) 0.2972(3) 0.0455(9) Uani 1 1 d . . .
H33 H 0.5578 0.4538 0.3534 0.055 Uiso 1 1 d R . .
B34 B 0.5690(3) 0.3925(3) 0.1950(3) 0.0436(9) Uani 1 1 d . . .
H34 H 0.5019 0.3458 0.1836 0.052 Uiso 1 1 d R . .
B35 B 0.6721(2) 0.3626(3) 0.1392(2) 0.0363(8) Uani 1 1 d . . .
H35 H 0.6727 0.2964 0.0906 0.044 Uiso 1 1 d R . .
B36 B 0.7696(2) 0.4070(3) 0.2092(2) 0.0343(7) Uani 1 1 d . . .
H36 H 0.8337 0.3700 0.2079 0.041 Uiso 1 1 d R . .
B37 B 0.6712(3) 0.5612(3) 0.2853(3) 0.0500(10) Uani 1 1 d . . .
H37 H 0.6718 0.6273 0.3341 0.060 Uiso 1 1 d R . .
B38 B 0.5734(3) 0.5165(3) 0.2170(3) 0.0563(12) Uani 1 1 d . . .
H38 H 0.5087 0.5527 0.2197 0.068 Uiso 1 1 d R . .
B39 B 0.6160(3) 0.4579(3) 0.1194(3) 0.0458(9) Uani 1 1 d . . .
H39 H 0.5792 0.4554 0.0578 0.055 Uiso 1 1 d R . .
B40 B 0.7404(3) 0.4672(3) 0.1290(2) 0.0390(8) Uani 1 1 d . . .
H40 H 0.7859 0.4707 0.0733 0.047 Uiso 1 1 d R . .
B41 B 0.7737(3) 0.5311(3) 0.2319(2) 0.0410(8) Uani 1 1 d . . .
H41 H 0.8413 0.5771 0.2450 0.049 Uiso 1 1 d R . .
B42 B 0.6794(3) 0.5630(3) 0.1766(3) 0.0476(10) Uani 1 1 d . . .
H42 H 0.6848 0.6298 0.1526 0.057 Uiso 1 1 d R . .
C43 C 0.7691(3) 0.4738(3) 0.3873(2) 0.0506(9) Uani 1 1 d . . .
H431 H 0.8025 0.5374 0.4040 0.066 Uiso 1 1 d R . .
H432 H 0.7189 0.4686 0.4283 0.066 Uiso 1 1 d R . .
C44 C 0.8371(2) 0.4038(3) 0.3972(2) 0.0476(9) Uani 1 1 d . . .
H441 H 0.8728 0.4267 0.4511 0.062 Uiso 1 1 d R . .
H442 H 0.8817 0.3998 0.3505 0.062 Uiso 1 1 d R . .
C45 C 0.7888(2) 0.3070(2) 0.3975(2) 0.0414(8) Uani 1 1 d . . .
H451 H 0.8341 0.2685 0.4157 0.054 Uiso 1 1 d R . .
H452 H 0.7389 0.3126 0.4397 0.054 Uiso 1 1 d R . .
C46 C 0.4862(2) 0.2656(3) 0.4880(2) 0.0439(8) Uani 1 1 d . . .
C47 C 0.4111(3) 0.3255(3) 0.4635(3) 0.0657(12) Uani 1 1 d . . .
H471 H 0.3865 0.3613 0.5151 0.099 Uiso 1 1 d R . .
H472 H 0.3603 0.2840 0.4310 0.099 Uiso 1 1 d R . .
H473 H 0.4394 0.3687 0.4293 0.099 Uiso 1 1 d R . .
C48 C 0.4381(3) 0.1993(3) 0.5400(3) 0.0646(11) Uani 1 1 d . . .
H481 H 0.4832 0.1609 0.5572 0.097 Uiso 1 1 d R . .
H482 H 0.3878 0.1586 0.5059 0.097 Uiso 1 1 d R . .
H483 H 0.4119 0.2357 0.5906 0.097 Uiso 1 1 d R . .
C49 C 0.5619(3) 0.3312(4) 0.5400(3) 0.0709(13) Uani 1 1 d . . .
H491 H 0.5360 0.3621 0.5931 0.106 Uiso 1 1 d R . .
H492 H 0.5866 0.3784 0.5083 0.106 Uiso 1 1 d R . .
H493 H 0.6122 0.2958 0.5526 0.106 Uiso 1 1 d R . .
C50 C 0.4309(4) 0.1361(4) 0.3182(3) 0.103(2) Uani 1 1 d . . .
H501 H 0.3984 0.1823 0.2965 0.155 Uiso 1 1 d R . .
H502 H 0.3875 0.1014 0.3504 0.155 Uiso 1 1 d R . .
H503 H 0.4538 0.0923 0.2704 0.155 Uiso 1 1 d R . .
C51 C 0.6076(4) 0.1121(3) 0.4090(4) 0.094(2) Uani 1 1 d . . .
H511 H 0.6327 0.0810 0.3554 0.142 Uiso 1 1 d R . .
H512 H 0.5724 0.0649 0.4356 0.142 Uiso 1 1 d R . .
H513 H 0.6593 0.1442 0.4471 0.142 Uiso 1 1 d R . .
C52 C 0.6574(2) 0.2736(2) 0.28193(18) 0.0314(6) Uani 1 1 d . . .
C53 C 0.7850(2) 0.1818(2) 0.2692(2) 0.0379(7) Uani 1 1 d . . .
C54 C 0.6392(2) 0.1885(2) 0.20946(19) 0.0343(7) Uani 1 1 d . . .
C55 C 0.7162(2) 0.1384(2) 0.2008(2) 0.0379(7) Uani 1 1 d . . .
C56 C 0.7193(3) 0.0585(3) 0.1385(2) 0.0508(9) Uani 1 1 d . . .
H56 H 0.7721 0.0245 0.1330 0.061 Uiso 1 1 d R . .
C57 C 0.6423(3) 0.0297(3) 0.0846(3) 0.0614(11) Uani 1 1 d . . .
H57 H 0.6424 -0.0243 0.0408 0.074 Uiso 1 1 d R . .
C58 C 0.5644(3) 0.0774(3) 0.0946(2) 0.0559(10) Uani 1 1 d . . .
H58 H 0.5122 0.0555 0.0573 0.067 Uiso 1 1 d R . .
C59 C 0.5615(2) 0.1583(2) 0.1567(2) 0.0421(8) Uani 1 1 d . . .
H59 H 0.5078 0.1909 0.1629 0.051 Uiso 1 1 d R . .
C1S C 0.1000(6) 0.0657(6) 0.5429(6) 0.090(2) Uiso 0.67 1 d P . .
C2S C 1.0151(19) 0.2368(19) 0.4804(18) 0.120(8) Uiso 0.33 1 d P . .
C3S C 0.0529(15) 0.2072(15) 0.4922(13) 0.175(7) Uiso 0.67 1 d P . .
C4S C 0.5241(13) 0.2702(14) 0.8976(12) 0.173(6) Uiso 0.67 1 d P . .
C5S C 0.7917(10) 0.1310(10) 0.6026(9) 0.143(4) Uiso 0.67 1 d P . .
C6S C 0.9525(11) 0.2033(11) 0.5640(10) 0.158(5) Uiso 0.67 1 d P . .
C7S C 0.599(2) 0.1975(19) 0.7887(18) 0.141(9) Uiso 0.33 1 d P . .
C8S C 0.6748(14) 0.1639(14) 0.7305(13) 0.101(6) Uiso 0.33 1 d P . .
C9S C 0.1885(16) 0.1540(16) 0.7045(14) 0.109(6) Uiso 0.33 1 d P . .
C10S C 0.6506(16) 0.1756(17) 0.8934(15) 0.117(7) Uiso 0.33 1 d P . .
C11S C 0.4053(15) 0.1720(14) 0.8012(14) 0.156(7) Uiso 0.50 1 d P . .
C12S C 0.122(2) 0.242(2) 0.585(2) 0.140(9) Uiso 0.33 1 d P . .
C13S C 0.627(2) 0.2482(19) 0.8888(17) 0.132(8) Uiso 0.33 1 d P . .
C14S C 0.7654(16) 0.0317(16) 0.5533(15) 0.114(6) Uiso 0.33 1 d P . .
C15S C 0.4738(19) 0.2062(19) 0.8560(17) 0.123(7) Uiso 0.33 1 d P . .
C16S C 0.8853(16) 0.1240(16) 0.5363(15) 0.113(6) Uiso 0.33 1 d P . .
C17S C 0.508(3) 0.144(2) 0.778(2) 0.169(11) Uiso 0.33 1 d P . .
C18S C 0.2095(19) 0.0722(19) 0.5939(18) 0.136(8) Uiso 0.33 1 d P . .
C19S C 1.0043(9) 0.2942(9) 0.5543(8) 0.126(4) Uiso 0.67 1 d P . .
C20S C 0.7189(16) 0.1597(15) 0.6650(15) 0.111(6) Uiso 0.33 1 d P . .
C21S C 0.2810(19) 0.1256(19) 0.7304(18) 0.104(8) Uiso 0.25 1 d P . .
C22S C 0.1518(18) 0.0850(19) 0.6711(17) 0.129(8) Uiso 0.33 1 d P . .
C23S C 0.110(2) 0.279(2) 0.527(2) 0.112(8) Uiso 0.25 1 d P . .
C24S C 0.165(2) 0.166(2) 0.614(2) 0.115(9) Uiso 0.25 1 d P . .
C25S C 0.543(2) 0.217(2) 0.9159(19) 0.142(9) Uiso 0.33 1 d P . .
C26S C 0.075(4) 0.190(3) 0.591(3) 0.173(17) Uiso 0.25 1 d P . .
C27S C 0.177(2) -0.017(2) 0.5395(18) 0.107(8) Uiso 0.25 1 d P . .
C28S C 0.012(2) 0.128(2) 0.455(2) 0.124(10) Uiso 0.25 1 d P . .

loop_
_atom_site_aniso_label
_atom_site_aniso_U_11
_atom_site_aniso_U_22
_atom_site_aniso_U_33
_atom_site_aniso_U_23
_atom_site_aniso_U_13
_atom_site_aniso_U_12
Si1 0.0314(4) 0.0273(4) 0.0293(4) 0.0011(3) -0.0035(3) 0.0054(3)
O1 0.0291(10) 0.0282(10) 0.0268(10) 0.0008(8) -0.0036(8) 0.0074(8)
O2 0.0434(13) 0.0597(16) 0.0584(16) -0.0205(13) -0.0113(12) 0.0270(12)
N1 0.0309(12) 0.0400(14) 0.0306(13) -0.0014(10) 0.0005(10) 0.0115(11)
C1 0.0289(14) 0.0293(14) 0.0267(14) 0.0033(11) -0.0018(11) 0.0066(11)
C2 0.0362(15) 0.0320(15) 0.0282(14) 0.0054(12) -0.0042(12) 0.0019(12)
B3 0.0379(18) 0.0333(18) 0.0391(19) -0.0040(14) -0.0097(15) 0.0136(15)
B4 0.0341(18) 0.040(2) 0.0377(19) -0.0073(15) 0.0065(14) 0.0044(15)
B5 0.0417(19) 0.0404(19) 0.0254(16) 0.0045(14) -0.0003(14) 0.0001(15)
B6 0.0317(16) 0.0346(17) 0.0277(16) 0.0036(13) -0.0037(13) 0.0055(14)
B7 0.048(2) 0.0308(18) 0.040(2) -0.0047(15) -0.0151(16) 0.0090(16)
B8 0.0351(18) 0.044(2) 0.051(2) -0.0168(17) -0.0068(16) 0.0140(16)
B9 0.043(2) 0.048(2) 0.0330(19) -0.0043(16) 0.0078(15) -0.0020(17)
B10 0.0416(19) 0.0390(19) 0.0251(16) 0.0003(14) -0.0047(14) 0.0039(15)
B11 0.0378(18) 0.0342(18) 0.0284(16) 0.0025(13) -0.0053(13) 0.0006(14)
B12 0.0399(19) 0.038(2) 0.0363(19) -0.0048(15) -0.0035(15) 0.0063(16)
C13 0.061(2) 0.0443(19) 0.0290(16) 0.0069(14) -0.0016(15) -0.0025(16)
C14 0.0391(17) 0.067(2) 0.0298(16) 0.0068(15) 0.0022(13) -0.0073(16)
C15 0.0319(15) 0.058(2) 0.0309(16) -0.0023(14) 0.0021(12) 0.0089(14)
C16 0.0311(14) 0.0317(15) 0.0298(14) 0.0007(11) -0.0045(11) 0.0070(12)
C17 0.0451(19) 0.049(2) 0.049(2) 0.0196(16) -0.0083(15) 0.0012(16)
C18 0.0415(18) 0.0455(19) 0.0427(18) -0.0022(15) -0.0049(14) 0.0190(15)
C19 0.051(2) 0.0453(19) 0.0346(17) -0.0012(14) -0.0150(15) 0.0137(16)
C20 0.0500(19) 0.0387(18) 0.0427(18) -0.0092(14) -0.0121(15) 0.0186(15)
C21 0.051(2) 0.057(2) 0.050(2) 0.0148(18) -0.0117(17) -0.0181(18)
C22 0.0273(13) 0.0325(15) 0.0271(14) 0.0018(11) -0.0019(11) 0.0078(11)
C23 0.0404(17) 0.0401(18) 0.0409(18) -0.0163(14) -0.0132(14) 0.0191(14)
C24 0.0425(17) 0.0295(15) 0.0324(15) -0.0007(12) -0.0107(13) 0.0067(13)
C25 0.0471(18) 0.0296(15) 0.0412(17) -0.0060(13) -0.0188(14) 0.0112(14)
C26 0.075(3) 0.0319(18) 0.073(3) -0.0066(18) -0.043(2) 0.0172(19)
C27 0.086(3) 0.0315(19) 0.076(3) 0.0147(19) -0.042(3) -0.009(2)
C28 0.070(3) 0.0393(19) 0.057(2) 0.0148(17) -0.025(2) -0.0137(18)
C29 0.0506(19) 0.0346(17) 0.0397(18) 0.0096(14) -0.0108(15) -0.0028(14)
Si2 0.0514(6) 0.0401(5) 0.0375(5) -0.0017(4) 0.0123(4) -0.0054(4)
O3 0.0320(10) 0.0373(11) 0.0284(10) -0.0027(8) 0.0083(8) 0.0020(9)
O4 0.0377(13) 0.0527(15) 0.0597(16) 0.0108(12) 0.0005(11) 0.0134(11)
N2 0.0314(12) 0.0402(14) 0.0286(12) 0.0004(10) 0.0012(10) 0.0042(11)
C31 0.0292(14) 0.0336(15) 0.0275(14) -0.0031(11) 0.0075(11) 0.0050(12)
C32 0.0456(18) 0.0351(16) 0.0282(15) -0.0039(12) 0.0139(13) 0.0018(14)
B33 0.048(2) 0.037(2) 0.052(2) 0.0044(17) 0.0254(18) 0.0128(17)
B34 0.0292(17) 0.051(2) 0.053(2) 0.0142(18) 0.0050(16) 0.0094(16)
B35 0.0353(17) 0.047(2) 0.0242(16) 0.0018(14) 0.0008(13) 0.0057(15)
B36 0.0315(16) 0.0428(19) 0.0255(16) -0.0020(14) 0.0063(13) 0.0068(14)
B37 0.059(3) 0.038(2) 0.051(2) 0.0036(17) 0.030(2) 0.0078(18)
B38 0.042(2) 0.054(3) 0.080(3) 0.022(2) 0.025(2) 0.021(2)
B39 0.0368(19) 0.056(2) 0.048(2) 0.0178(19) 0.0012(16) 0.0081(17)
B40 0.0380(18) 0.048(2) 0.0309(18) 0.0071(15) 0.0075(14) 0.0071(16)
B41 0.045(2) 0.040(2) 0.0360(19) 0.0043(15) 0.0144(16) 0.0025(16)
B42 0.042(2) 0.047(2) 0.056(2) 0.0134(19) 0.0153(18) 0.0118(18)
C43 0.072(2) 0.045(2) 0.0259(16) -0.0067(14) 0.0090(15) -0.0089(18)
C44 0.0467(19) 0.061(2) 0.0263(16) -0.0025(15) -0.0013(13) -0.0128(17)
C45 0.0393(17) 0.052(2) 0.0278(15) -0.0002(14) -0.0042(13) 0.0000(15)
C46 0.0460(18) 0.048(2) 0.0346(17) 0.0032(14) 0.0124(14) 0.0024(15)
C47 0.058(2) 0.091(3) 0.055(2) 0.022(2) 0.0180(19) 0.026(2)
C48 0.077(3) 0.067(3) 0.051(2) 0.018(2) 0.021(2) 0.002(2)
C49 0.067(3) 0.092(3) 0.037(2) -0.015(2) 0.0064(19) -0.011(2)
C50 0.097(4) 0.129(5) 0.052(3) -0.015(3) 0.016(3) -0.070(4)
C51 0.123(5) 0.061(3) 0.118(5) 0.043(3) 0.071(4) 0.045(3)
C52 0.0304(14) 0.0348(15) 0.0260(14) -0.0015(11) 0.0048(11) 0.0037(12)
C53 0.0358(16) 0.0408(18) 0.0372(17) 0.0073(13) 0.0048(13) 0.0055(14)
C54 0.0365(15) 0.0350(16) 0.0282(14) -0.0029(12) 0.0025(12) 0.0067(13)
C55 0.0392(16) 0.0367(17) 0.0355(16) 0.0001(13) 0.0077(13) 0.0074(13)
C56 0.050(2) 0.0431(19) 0.054(2) -0.0079(16) 0.0126(17) 0.0144(16)
C57 0.063(2) 0.051(2) 0.056(2) -0.0234(18) 0.0044(19) 0.0075(19)
C58 0.053(2) 0.055(2) 0.048(2) -0.0198(17) -0.0050(17) 0.0055(18)
C59 0.0409(17) 0.0459(19) 0.0331(16) -0.0092(14) -0.0004(13) 0.0087(15)

loop_
_atom_type_symbol
_atom_type_description
_atom_type_scat_dispersion_real
_atom_type_scat_dispersion_imag
_atom_type_scat_source
C C 0.0033 0.0016 'International Tables Vol C Tables 4.2.6.8 and 6.1.1.4'
H H 0.0000 0.0000 'International Tables Vol C Tables 4.2.6.8 and 6.1.1.4'
B B 0.0013 0.0007 'International Tables Vol C Tables 4.2.6.8 and 6.1.1.4'
N N 0.0061 0.0033 'International Tables Vol C Tables 4.2.6.8 and 6.1.1.4'
O O 0.0106 0.0060 'International Tables Vol C Tables 4.2.6.8 and 6.1.1.4'
Si Si 0.0817 0.0704 'International Tables Vol C Tables 4.2.6.8 and 6.1.1.4'

loop_
_geom_angle_atom_site_label_1
_geom_angle_atom_site_label_2
_geom_angle_atom_site_label_3
_geom_angle
_geom_angle_site_symmetry_1
_geom_angle_site_symmetry_3
_geom_angle_publ_flag
O1 Si1 C21 111.45(15) . . ?
O1 Si1 C20 110.43(13) . . ?
C21 Si1 C20 109.16(19) . . ?
O1 Si1 C16 103.22(11) . . ?
C21 Si1 C16 110.05(16) . . ?
C20 Si1 C16 112.45(15) . . ?
C22 O1 Si1 131.23(18) . . ?
C23 N1 C15 121.8(3) . . ?
C23 N1 C22 112.6(3) . . ?
C15 N1 C22 124.7(2) . . ?
C22 C1 C2 121.3(2) . . ?
C22 C1 B4 119.2(2) . . ?
C2 C1 B4 110.2(2) . . ?
C22 C1 B5 119.8(2) . . ?
C2 C1 B5 109.7(2) . . ?
B4 C1 B5 62.5(2) . . ?
C22 C1 B3 118.5(2) . . ?
C2 C1 B3 60.97(19) . . ?
B4 C1 B3 61.9(2) . . ?
B5 C1 B3 112.8(2) . . ?
C22 C1 B6 118.8(2) . . ?
C2 C1 B6 60.81(18) . . ?
B4 C1 B6 113.1(2) . . ?
B5 C1 B6 61.60(19) . . ?
B3 C1 B6 112.7(2) . . ?
C13 C2 C1 123.0(2) . . ?
C13 C2 B7 115.9(3) . . ?
C1 C2 B7 110.5(2) . . ?
C13 C2 B11 119.0(3) . . ?
C1 C2 B11 110.7(2) . . ?
B7 C2 B11 62.5(2) . . ?
C13 C2 B6 122.0(3) . . ?
C1 C2 B6 61.18(18) . . ?
B7 C2 B6 113.0(2) . . ?
B11 C2 B6 61.81(19) . . ?
C13 C2 B3 116.2(3) . . ?
C1 C2 B3 60.96(18) . . ?
B7 C2 B3 62.2(2) . . ?
B11 C2 B3 113.7(2) . . ?
B6 C2 B3 113.0(2) . . ?
C1 B3 C2 58.08(17) . . ?
C1 B3 B8 105.5(3) . . ?
C2 B3 B8 105.2(2) . . ?
C1 B3 B4 58.46(19) . . ?
C2 B3 B4 105.2(2) . . ?
B8 B3 B4 60.5(2) . . ?
C1 B3 B7 105.0(2) . . ?
C2 B3 B7 58.2(2) . . ?
B8 B3 B7 60.1(2) . . ?
B4 B3 B7 108.1(3) . . ?
C1 B4 B3 59.67(19) . . ?
C1 B4 B8 105.8(3) . . ?
B3 B4 B8 59.7(2) . . ?
C1 B4 B5 59.31(18) . . ?
B3 B4 B5 108.5(3) . . ?
B8 B4 B5 107.6(3) . . ?
C1 B4 B9 105.6(2) . . ?
B3 B4 B9 107.9(3) . . ?
B8 B4 B9 60.0(2) . . ?
B5 B4 B9 59.5(2) . . ?
C1 B5 B9 105.5(3) . . ?
C1 B5 B6 59.40(18) . . ?
B9 B5 B6 108.3(3) . . ?
C1 B5 B10 105.7(2) . . ?
B9 B5 B10 60.7(2) . . ?
B6 B5 B10 59.7(2) . . ?
C1 B5 B4 58.24(19) . . ?
B9 B5 B4 60.4(2) . . ?
B6 B5 B4 107.8(3) . . ?
B10 B5 B4 108.6(3) . . ?
C2 B6 C1 58.01(17) . . ?
C2 B6 B10 105.2(2) . . ?
C1 B6 B10 105.7(2) . . ?
C2 B6 B11 58.58(18) . . ?
C1 B6 B11 105.6(2) . . ?
B10 B6 B11 60.1(2) . . ?
C2 B6 B5 105.4(2) . . ?
C1 B6 B5 59.00(18) . . ?
B10 B6 B5 60.2(2) . . ?
B11 B6 B5 108.2(2) . . ?
C2 B7 B11 58.91(19) . . ?
C2 B7 B8 105.9(3) . . ?
B11 B7 B8 108.9(3) . . ?
C2 B7 B12 105.9(3) . . ?
B11 B7 B12 60.3(2) . . ?
B8 B7 B12 60.6(2) . . ?
C2 B7 B3 59.62(19) . . ?
B11 B7 B3 108.6(2) . . ?
B8 B7 B3 59.7(2) . . ?
B12 B7 B3 108.4(3) . . ?
B3 B8 B7 60.2(2) . . ?
B3 B8 B4 59.8(2) . . ?
B7 B8 B4 107.6(3) . . ?
B3 B8 B9 108.1(3) . . ?
B7 B8 B9 107.4(3) . . ?
B4 B8 B9 60.1(2) . . ?
B3 B8 B12 108.1(3) . . ?
B7 B8 B12 59.7(2) . . ?
B4 B8 B12 107.7(3) . . ?
B9 B8 B12 59.7(2) . . ?
B5 B9 B12 107.7(3) . . ?
B5 B9 B8 108.1(3) . . ?
B12 B9 B8 60.3(2) . . ?
B5 B9 B4 60.2(2) . . ?
B12 B9 B4 108.0(3) . . ?
B8 B9 B4 59.9(2) . . ?
B5 B9 B10 59.8(2) . . ?
B12 B9 B10 59.6(2) . . ?
B8 B9 B10 107.8(3) . . ?
B4 B9 B10 107.8(2) . . ?
B6 B10 B11 60.0(2) . . ?
B6 B10 B12 108.3(2) . . ?
B11 B10 B12 60.4(2) . . ?
B6 B10 B5 60.16(19) . . ?
B11 B10 B5 108.1(2) . . ?
B12 B10 B5 107.8(2) . . ?
B6 B10 B9 107.8(2) . . ?
B11 B10 B9 108.1(3) . . ?
B12 B10 B9 59.9(2) . . ?
B5 B10 B9 59.5(2) . . ?
C2 B11 B6 59.61(18) . . ?
C2 B11 B10 105.8(2) . . ?
B6 B11 B10 59.9(2) . . ?
C2 B11 B7 58.58(18) . . ?
B6 B11 B7 108.0(2) . . ?
B10 B11 B7 107.8(3) . . ?
C2 B11 B12 105.2(2) . . ?
B6 B11 B12 107.8(3) . . ?
B10 B11 B12 59.9(2) . . ?
B7 B11 B12 59.9(2) . . ?
B10 B12 B7 107.6(2) . . ?
B10 B12 B9 60.5(2) . . ?
B7 B12 B9 107.6(3) . . ?
B10 B12 B11 59.7(2) . . ?
B7 B12 B11 59.8(2) . . ?
B9 B12 B11 108.0(3) . . ?
B10 B12 B8 108.3(3) . . ?
B7 B12 B8 59.7(2) . . ?
B9 B12 B8 60.0(2) . . ?
B11 B12 B8 107.7(2) . . ?
C14 C13 C2 118.2(3) . . ?
C15 C14 C13 112.8(3) . . ?
N1 C15 C14 114.5(3) . . ?
C17 C16 C19 109.0(3) . . ?
C17 C16 C18 109.0(3) . . ?
C19 C16 C18 108.9(2) . . ?
C17 C16 Si1 111.4(2) . . ?
C19 C16 Si1 108.5(2) . . ?
C18 C16 Si1 109.9(2) . . ?
O1 C22 N1 111.9(2) . . ?
O1 C22 C24 114.9(2) . . ?
N1 C22 C24 101.6(2) . . ?
O1 C22 C1 107.1(2) . . ?
N1 C22 C1 111.1(2) . . ?
C24 C22 C1 110.4(2) . . ?
O2 C23 N1 124.5(4) . . ?
O2 C23 C25 128.2(3) . . ?
N1 C23 C25 107.3(3) . . ?
C29 C24 C25 120.3(3) . . ?
C29 C24 C22 130.2(3) . . ?
C25 C24 C22 109.6(3) . . ?
C24 C25 C26 121.0(4) . . ?
C24 C25 C23 108.8(3) . . ?
C26 C25 C23 130.1(3) . . ?
C27 C26 C25 118.6(4) . . ?
C28 C27 C26 120.8(4) . . ?
C27 C28 C29 121.1(4) . . ?
C24 C29 C28 118.0(4) . . ?
O3 Si2 C50 111.3(2) . . ?
O3 Si2 C51 110.04(19) . . ?
C50 Si2 C51 109.3(3) . . ?
O3 Si2 C46 104.11(14) . . ?
C50 Si2 C46 110.5(2) . . ?
C51 Si2 C46 111.5(2) . . ?
C52 O3 Si2 131.77(19) . . ?
C53 N2 C45 121.0(3) . . ?
C53 N2 C52 113.5(2) . . ?
C45 N2 C52 124.6(2) . . ?
C52 C31 C32 121.4(2) . . ?
C52 C31 B34 119.7(3) . . ?
C32 C31 B34 109.8(2) . . ?
C52 C31 B35 119.9(2) . . ?
C32 C31 B35 109.4(2) . . ?
B34 C31 B35 62.4(2) . . ?
C52 C31 B36 118.4(2) . . ?
C32 C31 B36 60.62(18) . . ?
B34 C31 B36 113.1(3) . . ?
B35 C31 B36 61.80(19) . . ?
C52 C31 B33 119.2(2) . . ?
C32 C31 B33 60.8(2) . . ?
B34 C31 B33 61.5(2) . . ?
B35 C31 B33 112.2(3) . . ?
B36 C31 B33 112.4(2) . . ?
C43 C32 C31 122.9(3) . . ?
C43 C32 B37 116.3(3) . . ?
C31 C32 B37 110.3(3) . . ?
C43 C32 B41 119.2(3) . . ?
C31 C32 B41 110.8(2) . . ?
B37 C32 B41 61.9(2) . . ?
C43 C32 B36 121.7(3) . . ?
C31 C32 B36 61.27(18) . . ?
B37 C32 B36 112.8(3) . . ?
B41 C32 B36 62.2(2) . . ?
C43 C32 B33 116.4(3) . . ?
C31 C32 B33 61.19(19) . . ?
B37 C32 B33 61.8(2) . . ?
B41 C32 B33 113.0(3) . . ?
B36 C32 B33 113.2(3) . . ?
C32 B33 C31 57.98(18) . . ?
C32 B33 B34 105.4(2) . . ?
C31 B33 B34 58.71(19) . . ?
C32 B33 B38 105.6(3) . . ?
C31 B33 B38 105.7(3) . . ?
B34 B33 B38 60.3(3) . . ?
C32 B33 B37 58.5(2) . . ?
C31 B33 B37 105.1(2) . . ?
B34 B33 B37 107.9(3) . . ?
B38 B33 B37 60.2(3) . . ?
C31 B34 B33 59.8(2) . . ?
C31 B34 B38 106.2(3) . . ?
B33 B34 B38 59.9(3) . . ?
C31 B34 B39 105.7(3) . . ?
B33 B34 B39 107.9(3) . . ?
B38 B34 B39 59.9(2) . . ?
C31 B34 B35 59.27(18) . . ?
B33 B34 B35 108.4(3) . . ?
B38 B34 B35 107.5(3) . . ?
B39 B34 B35 59.3(2) . . ?
C31 B35 B40 105.9(2) . . ?
C31 B35 B39 105.8(2) . . ?
B40 B35 B39 60.8(2) . . ?
C31 B35 B36 59.17(18) . . ?
B40 B35 B36 60.1(2) . . ?
B39 B35 B36 108.7(3) . . ?
C31 B35 B34 58.38(19) . . ?
B40 B35 B34 108.5(3) . . ?
B39 B35 B34 60.3(2) . . ?
B36 B35 B34 107.7(2) . . ?
C32 B36 C31 58.11(17) . . ?
C32 B36 B41 58.63(19) . . ?
C31 B36 B41 105.5(2) . . ?
C32 B36 B40 105.0(2) . . ?
C31 B36 B40 105.4(2) . . ?
B41 B36 B40 59.8(2) . . ?
C32 B36 B35 105.2(2) . . ?
C31 B36 B35 59.03(18) . . ?
B41 B36 B35 107.3(3) . . ?
B40 B36 B35 59.6(2) . . ?
C32 B37 B42 106.5(3) . . ?
C32 B37 B41 59.2(2) . . ?
B42 B37 B41 60.6(2) . . ?
C32 B37 B33 59.7(2) . . ?
B42 B37 B33 108.9(3) . . ?
B41 B37 B33 109.0(3) . . ?
C32 B37 B38 106.3(3) . . ?
B42 B37 B38 60.7(3) . . ?
B41 B37 B38 109.2(3) . . ?
B33 B37 B38 59.9(3) . . ?
B33 B38 B37 60.0(3) . . ?
B33 B38 B34 59.8(2) . . ?
B37 B38 B34 107.4(3) . . ?
B33 B38 B39 108.3(3) . . ?
B37 B38 B39 107.3(3) . . ?
B34 B38 B39 60.4(2) . . ?
B33 B38 B42 107.9(3) . . ?
B37 B38 B42 59.3(2) . . ?
B34 B38 B42 108.2(3) . . ?
B39 B38 B42 60.1(2) . . ?
B35 B39 B38 108.1(3) . . ?
B35 B39 B42 107.6(3) . . ?
B38 B39 B42 60.2(2) . . ?
B35 B39 B34 60.4(2) . . ?
B38 B39 B34 59.7(2) . . ?
B42 B39 B34 107.7(3) . . ?
B35 B39 B40 59.6(2) . . ?
B38 B39 B40 107.8(3) . . ?
B42 B39 B40 59.7(2) . . ?
B34 B39 B40 107.7(3) . . ?
B35 B40 B41 108.2(3) . . ?
B35 B40 B36 60.4(2) . . ?
B41 B40 B36 60.1(2) . . ?
B35 B40 B42 107.9(3) . . ?
B41 B40 B42 60.1(2) . . ?
B36 B40 B42 108.3(3) . . ?
B35 B40 B39 59.6(2) . . ?
B41 B40 B39 108.0(3) . . ?
B36 B40 B39 108.1(3) . . ?
B42 B40 B39 60.0(2) . . ?
C32 B41 B37 58.9(2) . . ?
C32 B41 B40 105.7(3) . . ?
B37 B41 B40 107.6(3) . . ?
C32 B41 B36 59.22(19) . . ?
B37 B41 B36 108.0(3) . . ?
B40 B41 B36 60.1(2) . . ?
C32 B41 B42 105.5(3) . . ?
B37 B41 B42 59.6(2) . . ?
B40 B41 B42 60.2(2) . . ?
B36 B41 B42 108.4(3) . . ?
B37 B42 B41 59.8(2) . . ?
B37 B42 B40 107.4(3) . . ?
B41 B42 B40 59.7(2) . . ?
B37 B42 B39 107.5(3) . . ?
B41 B42 B39 107.9(3) . . ?
B40 B42 B39 60.3(2) . . ?
B37 B42 B38 60.0(3) . . ?
B41 B42 B38 107.9(3) . . ?
B40 B42 B38 107.9(3) . . ?
B39 B42 B38 59.7(3) . . ?
C32 C43 C44 118.3(3) . . ?
C45 C44 C43 112.8(3) . . ?
N2 C45 C44 113.8(3) . . ?
C49 C46 C48 110.6(3) . . ?
C49 C46 C47 108.1(4) . . ?
C48 C46 C47 107.2(3) . . ?
C49 C46 Si2 112.8(3) . . ?
C48 C46 Si2 110.4(3) . . ?
C47 C46 Si2 107.6(3) . . ?
O3 C52 N2 111.6(2) . . ?
O3 C52 C54 114.5(2) . . ?
N2 C52 C54 101.4(2) . . ?
O3 C52 C31 107.2(2) . . ?
N2 C52 C31 111.6(2) . . ?
C54 C52 C31 110.6(2) . . ?
O4 C53 N2 125.5(3) . . ?
O4 C53 C55 128.0(3) . . ?
N2 C53 C55 106.5(3) . . ?
C59 C54 C55 120.5(3) . . ?
C59 C54 C52 130.0(3) . . ?
C55 C54 C52 109.5(3) . . ?
C56 C55 C54 121.8(3) . . ?
C56 C55 C53 129.3(3) . . ?
C54 C55 C53 108.9(3) . . ?
C57 C56 C55 117.6(3) . . ?
C58 C57 C56 120.9(3) . . ?
C57 C58 C59 121.5(3) . . ?
C54 C59 C58 117.7(3) . . ?
C27S C1S C18S 49.1(12) . . ?
C27S C1S C24S 100.2(14) . . ?
C18S C1S C24S 51.1(13) . . ?
C27S C1S C26S 145.4(19) . . ?
C18S C1S C26S 96.3(18) . . ?
C24S C1S C26S 45.3(17) . . ?
C3S C2S C19S 102(3) 1_655 . ?
C3S C2S C28S 54(3) 1_655 1_655 ?
C19S C2S C28S 132(2) . 1_655 ?
C3S C2S C23S 55(3) 1_655 1_655 ?
C19S C2S C23S 67.3(18) . 1_655 ?
C28S C2S C23S 109(3) 1_655 1_655 ?
C3S C2S C6S 86(3) 1_655 . ?
C19S C2S C6S 56.2(12) . . ?
C28S C2S C6S 79.5(18) 1_655 . ?
C23S C2S C6S 100.5(19) 1_655 . ?
C2S C3S C28S 96(4) 1_455 . ?
C2S C3S C23S 95(4) 1_455 . ?
C28S C3S C23S 168(3) . . ?
C2S C3S C19S 51(3) 1_455 1_455 ?
C28S C3S C19S 127(2) . 1_455 ?
C23S C3S C19S 64.5(17) . 1_455 ?
C2S C3S C26S 125(4) 1_455 . ?
C28S C3S C26S 103(3) . . ?
C23S C3S C26S 75(2) . . ?
C19S C3S C26S 77.4(19) 1_455 . ?
C2S C3S C12S 122(4) 1_455 . ?
C28S C3S C12S 133(3) . . ?
C23S C3S C12S 42.8(17) . . ?
C19S C3S C12S 72.8(14) 1_455 . ?
C26S C3S C12S 33.1(17) . . ?
C2S C3S C6S 69(3) 1_455 1_455 ?
C28S C3S C6S 82.9(19) . 1_455 ?
C23S C3S C6S 106(2) . 1_455 ?
C19S C3S C6S 49.7(8) 1_455 1_455 ?
C26S C3S C6S 63.1(19) . 1_455 ?
C12S C3S C6S 85.7(14) . 1_455 ?
C25S C4S C15S 77(3) . . ?
C25S C4S C13S 60(2) . . ?
C15S C4S C13S 109(2) . . ?
C20S C5S C14S 110.7(15) . . ?
C20S C5S C16S 167.1(16) . . ?
C14S C5S C16S 82.0(14) . . ?
C16S C6S C19S 152.4(17) . . ?
C16S C6S C2S 112.5(17) . . ?
C19S C6S C2S 47.8(10) . . ?
C16S C6S C26S 122(2) . 1_655 ?
C19S C6S C26S 76.9(18) . 1_655 ?
C2S C6S C26S 76.8(19) . 1_655 ?
C16S C6S C3S 112.9(15) . 1_655 ?
C19S C6S C3S 58.7(10) . 1_655 ?
C2S C6S C3S 24.7(10) . 1_655 ?
C26S C6S C3S 54.3(16) 1_655 1_655 ?
C17S C7S C8S 118(3) . . ?
C17S C7S C13S 114(3) . . ?
C8S C7S C13S 119(2) . . ?
C17S C7S C10S 105(2) . . ?
C8S C7S C10S 98.2(18) . . ?
C13S C7S C10S 36.7(11) . . ?
C20S C8S C7S 153(2) . . ?
C22S C9S C21S 102(2) . . ?
C22S C9S C24S 74(2) . . ?
C21S C9S C24S 124(2) . . ?
C22S C9S C18S 48.2(18) . . ?
C21S C9S C18S 84.3(16) . . ?
C24S C9S C18S 50.6(15) . . ?
C13S C10S C25S 51.0(19) . . ?
C13S C10S C7S 58.6(19) . . ?
C25S C10S C7S 72.3(16) . . ?
C15S C11S C17S 61.7(18) . . ?
C26S C12S C23S 116(5) . . ?
C26S C12S C24S 68(4) . . ?
C23S C12S C24S 146(3) . . ?
C26S C12S C3S 70(4) . . ?
C23S C12S C3S 47(2) . . ?
C24S C12S C3S 115(2) . . ?
C26S C12S C19S 80(4) . 1_455 ?
C23S C12S C19S 53(2) . 1_455 ?
C24S C12S C19S 148(3) . 1_455 ?
C3S C12S C19S 51.8(11) . 1_455 ?
C10S C13S C25S 87(3) . . ?
C10S C13S C4S 123(3) . . ?
C25S C13S C4S 37.4(15) . . ?
C10S C13S C7S 85(2) . . ?
C25S C13S C7S 92(2) . . ?
C4S C13S C7S 86.5(18) . . ?
C5S C14S C27S 109.0(18) . 2_656 ?
C4S C15S C11S 153(3) . . ?
C4S C15S C25S 42.9(17) . . ?
C11S C15S C25S 164(3) . . ?
C4S C15S C17S 122(3) . . ?
C11S C15S C17S 69(2) . . ?
C25S C15S C17S 106(3) . . ?
C6S C16S C5S 109.4(16) . . ?
C6S C16S C27S 158(2) . 2_656 ?
C5S C16S C27S 91.8(15) . 2_656 ?
C7S C17S C15S 91(2) . . ?
C7S C17S C11S 132(3) . . ?
C15S C17S C11S 49.6(15) . . ?
C27S C18S C22S 109(2) . . ?
C27S C18S C24S 131(2) . . ?
C22S C18S C24S 64.9(19) . . ?
C27S C18S C1S 63.9(16) . . ?
C22S C18S C1S 82.2(17) . . ?
C24S C18S C1S 67.0(16) . . ?
C27S C18S C9S 143(2) . . ?
C22S C18S C9S 34.1(13) . . ?
C24S C18S C9S 49.9(15) . . ?
C1S C18S C9S 101.0(15) . . ?
C2S C19S C6S 76.0(14) . . ?
C2S C19S C23S 63.3(18) . 1_655 ?
C6S C19S C23S 109.9(15) . 1_655 ?
C2S C19S C3S 27.1(13) . 1_655 ?
C6S C19S C3S 71.6(10) . 1_655 ?
C23S C19S C3S 46.3(12) 1_655 1_655 ?
C2S C19S C12S 81.9(16) . 1_655 ?
C6S C19S C12S 86.9(13) . 1_655 ?
C23S C19S C12S 35.9(13) 1_655 1_655 ?
C3S C19S C12S 55.5(11) 1_655 1_655 ?
C8S C20S C5S 158(2) . . ?
C9S C22S C18S 98(3) . . ?
C9S C22S C24S 65(2) . . ?
C18S C22S C24S 59.5(17) . . ?
C12S C23S C3S 90(3) . . ?
C12S C23S C2S 110(3) . 1_455 ?
C3S C23S C2S 29.7(14) . 1_455 ?
C12S C23S C19S 92(3) . 1_455 ?
C3S C23S C19S 69.2(18) . 1_455 ?
C2S C23S C19S 49.5(14) 1_455 1_455 ?
C12S C23S C26S 29(2) . . ?
C3S C23S C26S 62(2) . . ?
C2S C23S C26S 82(2) 1_455 . ?
C19S C23S C26S 75(2) 1_455 . ?
C26S C24S C12S 39(2) . . ?
C26S C24S C9S 123(3) . . ?
C12S C24S C9S 130(3) . . ?
C26S C24S C18S 131(3) . . ?
C12S C24S C18S 150(3) . . ?
C9S C24S C18S 80(2) . . ?
C26S C24S C22S 110(3) . . ?
C12S C24S C22S 146(3) . . ?
C9S C24S C22S 41.3(13) . . ?
C18S C24S C22S 55.6(16) . . ?
C26S C24S C1S 69(2) . . ?
C12S C24S C1S 98(2) . . ?
C9S C24S C1S 117(2) . . ?
C18S C24S C1S 61.9(15) . . ?
C22S C24S C1S 76.1(16) . . ?
C4S C25S C13S 83(3) . . ?
C4S C25S C15S 60(2) . . ?
C13S C25S C15S 113(3) . . ?
C4S C25S C10S 124(3) . . ?
C13S C25S C10S 42.1(16) . . ?
C15S C25S C10S 122(2) . . ?
C12S C26S C24S 73(4) . . ?
C12S C26S C3S 76(4) . . ?
C24S C26S C3S 121(4) . . ?
C12S C26S C6S 116(5) . 1_455 ?
C24S C26S C6S 172(4) . 1_455 ?
C3S C26S C6S 62.6(19) . 1_455 ?
C12S C26S C23S 35(3) . . ?
C24S C26S C23S 101(3) . . ?
C3S C26S C23S 42.4(16) . . ?
C6S C26S C23S 86(2) 1_455 . ?
C12S C26S C1S 119(4) . . ?
C24S C26S C1S 65(2) . . ?
C3S C26S C1S 89(2) . . ?
C6S C26S C1S 109(3) 1_455 . ?
C23S C26S C1S 116(3) . . ?
C18S C27S C14S 111(2) . 2_656 ?
C18S C27S C1S 67.0(16) . . ?
C14S C27S C1S 110.8(18) 2_656 . ?
C18S C27S C16S 170(2) . 2_656 ?
C14S C27S C16S 71.8(15) 2_656 2_656 ?
C1S C27S C16S 102.6(15) . 2_656 ?
C3S C28S C2S 29.7(15) . 1_455 ?

loop_
_geom_bond_atom_site_label_1
_geom_bond_atom_site_label_2
_geom_bond_distance
_geom_bond_site_symmetry_2
_geom_bond_publ_flag
Si1 O1 1.685(2) . ?
Si1 C21 1.859(4) . ?
Si1 C20 1.865(3) . ?
Si1 C16 1.885(3) . ?
O1 C22 1.391(3) . ?
O2 C23 1.226(4) . ?
N1 C23 1.385(4) . ?
N1 C15 1.455(4) . ?
N1 C22 1.475(4) . ?
C1 C22 1.587(4) . ?
C1 C2 1.684(4) . ?
C1 B4 1.712(4) . ?
C1 B5 1.732(4) . ?
C1 B3 1.734(4) . ?
C1 B6 1.739(4) . ?
C2 C13 1.526(4) . ?
C2 B7 1.709(5) . ?
C2 B11 1.714(4) . ?
C2 B6 1.733(4) . ?
C2 B3 1.734(5) . ?
B3 B8 1.769(5) . ?
B3 B4 1.772(6) . ?
B3 B7 1.778(5) . ?
B4 B8 1.784(5) . ?
B4 B5 1.786(5) . ?
B4 B9 1.789(5) . ?
B5 B9 1.772(5) . ?
B5 B6 1.777(5) . ?
B5 B10 1.777(5) . ?
B6 B10 1.769(5) . ?
B6 B11 1.771(5) . ?
B7 B11 1.776(5) . ?
B7 B8 1.777(6) . ?
B7 B12 1.777(6) . ?
B8 B9 1.787(6) . ?
B8 B12 1.793(5) . ?
B9 B12 1.783(6) . ?
B9 B10 1.792(5) . ?
B10 B11 1.772(5) . ?
B10 B12 1.776(5) . ?
B11 B12 1.786(5) . ?
C13 C14 1.525(5) . ?
C14 C15 1.513(5) . ?
C16 C17 1.533(5) . ?
C16 C19 1.540(4) . ?
C16 C18 1.542(4) . ?
C22 C24 1.531(4) . ?
C23 C25 1.470(5) . ?
C24 C29 1.387(5) . ?
C24 C25 1.391(4) . ?
C25 C26 1.392(5) . ?
C26 C27 1.378(7) . ?
C27 C28 1.375(6) . ?
C28 C29 1.406(5) . ?
Si2 O3 1.675(2) . ?
Si2 C50 1.856(5) . ?
Si2 C51 1.858(5) . ?
Si2 C46 1.864(3) . ?
O3 C52 1.400(3) . ?
O4 C53 1.219(4) . ?
N2 C53 1.377(4) . ?
N2 C45 1.464(4) . ?
N2 C52 1.470(4) . ?
C31 C52 1.570(4) . ?
C31 C32 1.685(4) . ?
C31 B34 1.721(5) . ?
C31 B35 1.737(4) . ?
C31 B36 1.740(4) . ?
C31 B33 1.741(4) . ?
C32 C43 1.525(5) . ?
C32 B37 1.714(5) . ?
C32 B41 1.718(5) . ?
C32 B36 1.729(4) . ?
C32 B33 1.735(5) . ?
B33 B34 1.769(6) . ?
B33 B38 1.770(7) . ?
B33 B37 1.772(6) . ?
B34 B38 1.777(6) . ?
B34 B39 1.789(6) . ?
B34 B35 1.790(5) . ?
B35 B40 1.771(6) . ?
B35 B39 1.772(6) . ?
B35 B36 1.786(5) . ?
B36 B41 1.780(5) . ?
B36 B40 1.781(5) . ?
B37 B42 1.764(6) . ?
B37 B41 1.766(5) . ?
B37 B38 1.775(7) . ?
B38 B39 1.780(6) . ?
B38 B42 1.788(6) . ?
B39 B42 1.787(6) . ?
B39 B40 1.792(5) . ?
B40 B41 1.775(5) . ?
B40 B42 1.783(5) . ?
B41 B42 1.781(6) . ?
C43 C44 1.526(6) . ?
C44 C45 1.516(5) . ?
C46 C49 1.509(5) . ?
C46 C48 1.523(5) . ?
C46 C47 1.565(5) . ?
C52 C54 1.530(4) . ?
C53 C55 1.481(4) . ?
C54 C59 1.386(4) . ?
C54 C55 1.389(4) . ?
C55 C56 1.388(4) . ?
C56 C57 1.387(6) . ?
C57 C58 1.381(5) . ?
C58 C59 1.396(4) . ?
C1S C27S 1.73(3) . ?
C1S C18S 1.77(3) . ?
C1S C24S 1.84(3) . ?
C1S C26S 1.90(5) . ?
C2S C3S 0.78(3) 1_655 ?
C2S C19S 1.33(3) . ?
C2S C28S 1.56(4) 1_655 ?
C2S C23S 1.57(4) 1_655 ?
C2S C6S 1.75(3) . ?
C3S C2S 0.78(3) 1_455 ?
C3S C28S 1.27(3) . ?
C3S C23S 1.30(3) . ?
C3S C19S 1.68(2) 1_455 ?
C3S C26S 1.70(5) . ?
C3S C12S 1.76(4) . ?
C3S C6S 1.86(2) 1_455 ?
C4S C25S 0.95(3) . ?
C4S C15S 1.21(3) . ?
C4S C13S 1.56(3) . ?
C5S C20S 1.49(2) . ?
C5S C14S 1.52(2) . ?
C5S C16S 1.72(3) . ?
C6S C16S 1.43(2) . ?
C6S C19S 1.496(18) . ?
C6S C26S 1.87(5) 1_655 ?
C6S C3S 1.86(2) 1_655 ?
C7S C17S 1.45(4) . ?
C7S C8S 1.50(3) . ?
C7S C13S 1.67(4) . ?
C7S C10S 1.95(4) . ?
C8S C20S 1.23(3) . ?
C9S C22S 1.12(3) . ?
C9S C21S 1.52(3) . ?
C9S C24S 1.54(4) . ?
C9S C18S 1.98(4) . ?
C10S C13S 1.17(3) . ?
C10S C25S 1.74(4) . ?
C11S C15S 1.31(3) . ?
C11S C17S 1.61(4) . ?
C12S C26S 0.99(5) . ?
C12S C23S 1.19(4) . ?
C12S C24S 1.49(4) . ?
C12S C19S 2.04(3) 1_455 ?
C13S C25S 1.36(4) . ?
C14S C27S 1.70(4) 2_656 ?
C15S C25S 1.37(4) . ?
C15S C17S 1.52(4) . ?
C16S C27S 1.93(4) 2_656 ?
C18S C27S 1.45(3) . ?
C18S C22S 1.49(3) . ?
C18S C24S 1.56(4) . ?
C19S C23S 1.62(3) 1_655 ?
C19S C3S 1.68(2) 1_655 ?
C19S C12S 2.04(3) 1_655 ?
C22S C24S 1.64(4) . ?
C23S C2S 1.57(4) 1_455 ?
C23S C19S 1.62(3) 1_455 ?
C23S C26S 1.86(6) . ?
C24S C26S 1.44(5) . ?
C26S C6S 1.87(5) 1_455 ?
C27S C14S 1.70(4) 2_656 ?
C27S C16S 1.93(4) 2_656 ?
C28S C2S 1.56(4) 1_455 ?
